data_7705833
loop_
_publ_author_name
'Borah, Dhrubajit'
'Saha, Biswajit'
'Sarma, Bipul'
'Das, Pankaj'

_publ_section_title
;
 A cyclometalated Ir(III)-NHC complex as a recyclable catalyst for
 acceptorless dehydrogenation of alcohols to carboxylic acids.
;
_journal_issue 46
_journal_name_full 'Dalton transactions (Cambridge, England : 2003)'
_journal_page_first 16866
_journal_page_last 16876
_journal_paper_doi 10.1039/d0dt02341h
_journal_volume 49
_journal_year 2020
_chemical_formula_sum 'C27 H29 Br F Ir N2 O'
_chemical_formula_weight 688.63
_space_group_crystal_system monoclinic
_space_group_IT_number 14
_space_group_name_Hall '-P 2yn'
_space_group_name_H-M_alt 'P 1 21/n 1'
_atom_sites_solution_hydrogens geom
_audit_creation_method SHELXL-2014/7
_audit_update_record
;
2019-12-23 deposited with the CCDC.	2020-10-21 downloaded from the CCDC.
;
_cell_angle_alpha 90
_cell_angle_beta 107.165(8)
_cell_angle_gamma 90
_cell_formula_units_Z 4
_cell_length_a 11.135(6)
_cell_length_b 16.187(9)
_cell_length_c 14.755(8)
_cell_measurement_reflns_used 1948
_cell_measurement_temperature 100(2)
_cell_measurement_theta_max 20.94
_cell_measurement_theta_min 2.29
_cell_volume 2541(2)
_computing_cell_refinement 'Bruker SAINT'
_computing_data_collection 'Bruker APEX2'
_computing_data_reduction 'Bruker SAINT'
_computing_molecular_graphics 'Bruker SHELXTL'
_computing_publication_material 'Bruker SHELXTL'
_computing_structure_refinement 'SHELXL-2014/7 (Sheldrick, 2014)'
_computing_structure_solution 'SHELXS-97 (Sheldrick 2008)'
_diffrn_measured_fraction_theta_full 1.000
_diffrn_measured_fraction_theta_max 0.969
_diffrn_measurement_device_type 'Bruker APEX-II CCD'
_diffrn_measurement_method '\f and \w scans'
_diffrn_radiation_type MoK\a
_diffrn_radiation_wavelength 0.71073
_diffrn_reflns_av_R_equivalents 0.1518
_diffrn_reflns_av_unetI/netI 0.1299
_diffrn_reflns_Laue_measured_fraction_full 1.000
_diffrn_reflns_Laue_measured_fraction_max 0.969
_diffrn_reflns_limit_h_max 15
_diffrn_reflns_limit_h_min -14
_diffrn_reflns_limit_k_max 21
_diffrn_reflns_limit_k_min -21
_diffrn_reflns_limit_l_max 17
_diffrn_reflns_limit_l_min -20
_diffrn_reflns_number 38113
_diffrn_reflns_point_group_measured_fraction_full 1.000
_diffrn_reflns_point_group_measured_fraction_max 0.969
_diffrn_reflns_theta_full 25.000
_diffrn_reflns_theta_max 29.076
_diffrn_reflns_theta_min 2.291
_exptl_absorpt_coefficient_mu 6.856
_exptl_absorpt_correction_T_max 0.437
_exptl_absorpt_correction_T_min 0.255
_exptl_absorpt_correction_type multi-scan
_exptl_absorpt_process_details SADABS
_exptl_crystal_colour yellow
_exptl_crystal_density_diffrn 1.800
_exptl_crystal_description block
_exptl_crystal_F_000 1336
_exptl_crystal_size_max 0.240
_exptl_crystal_size_mid 0.170
_exptl_crystal_size_min 0.120
_refine_diff_density_max 1.631
_refine_diff_density_min -3.777
_refine_diff_density_rms 0.262
_refine_ls_extinction_method none
_refine_ls_goodness_of_fit_ref 0.999
_refine_ls_hydrogen_treatment constr
_refine_ls_matrix_type full
_refine_ls_number_parameters 304
_refine_ls_number_reflns 6584
_refine_ls_number_restraints 0
_refine_ls_restrained_S_all 0.999
_refine_ls_R_factor_all 0.1497
_refine_ls_R_factor_gt 0.0676
_refine_ls_shift/su_max 0.000
_refine_ls_shift/su_mean 0.000
_refine_ls_structure_factor_coef Fsqd
_refine_ls_weighting_details 'w=1/[\s^2^(Fo^2^)+(0.1000P)^2^] where P=(Fo^2^+2Fc^2^)/3'
_refine_ls_weighting_scheme calc
_refine_ls_wR_factor_gt 0.1571
_refine_ls_wR_factor_ref 0.2017
_reflns_Friedel_coverage 0.000
_reflns_number_gt 3549
_reflns_number_total 6584
_reflns_threshold_expression 'I > 2\s(I)'
_cod_data_source_file d0dt02341h2.cif
_cod_data_source_block BB
_cod_original_sg_symbol_H-M 'P 21/n'
_cod_database_code 7705833
_shelx_shelxl_version_number 2014/7
_shelx_space_group_comment
;
The symmetry employed for this shelxl refinement is uniquely defined
by the following loop, which should always be used as a source of
symmetry information in preference to the above space-group names.
They are only intended as comments.
;
_shelx_estimated_absorpt_t_min 0.290
_shelx_estimated_absorpt_t_max 0.493
_exptl_absorpt_special_details SADABS

loop_
_space_group_symop_operation_xyz
'x, y, z'
'-x+1/2, y+1/2, -z+1/2'
'-x, -y, -z'
'x-1/2, -y-1/2, z-1/2'

loop_
_atom_site_label
_atom_site_type_symbol
_atom_site_fract_x
_atom_site_fract_y
_atom_site_fract_z
_atom_site_U_iso_or_equiv
_atom_site_adp_type
_atom_site_occupancy
_atom_site_site_symmetry_order
_atom_site_calc_flag
_atom_site_refinement_flags_posn
_atom_site_refinement_flags_adp
_atom_site_refinement_flags_occupancy
_atom_site_disorder_assembly
_atom_site_disorder_group
Ir1 Ir 0.31732(4) 0.21836(2) 0.47928(3) 0.03502(17) Uani 1 1 d . . . . .
C4 C 0.4255(11) 0.0707(6) 0.5942(9) 0.039(3) Uani 1 1 d . . . . .
C2 C 0.3384(14) -0.0298(7) 0.6718(10) 0.055(4) Uani 1 1 d . . . . .
H2 H 0.3456 -0.0775 0.7083 0.066 Uiso 1 1 calc R U . . .
C3 C 0.4421(13) 0.0005(7) 0.6525(9) 0.048(3) Uani 1 1 d . . . . .
H3 H 0.5204 -0.0242 0.6768 0.058 Uiso 1 1 calc R U . . .
C5 C 0.2218(12) 0.0084(7) 0.6387(10) 0.050(3) Uani 1 1 d . . . . .
C1 C 0.2100(11) 0.0767(7) 0.5810(8) 0.041(3) Uani 1 1 d . . . . .
H1 H 0.1310 0.1005 0.5564 0.049 Uiso 1 1 calc R U . . .
C29 C 0.3143(11) 0.1123(6) 0.5576(9) 0.037(3) Uani 1 1 d . . . . .
C28 C 0.4981(10) 0.1772(6) 0.5122(8) 0.034(2) Uani 1 1 d . . . . .
N1 N 0.5278(8) 0.1067(5) 0.5662(7) 0.034(2) Uani 1 1 d . . . . .
N2 N 0.6040(9) 0.1947(6) 0.4877(8) 0.040(2) Uani 1 1 d . . . . .
C8 C 0.6493(12) 0.0830(7) 0.5776(9) 0.048(3) Uani 1 1 d . . . . .
H8 H 0.6907 0.0379 0.6120 0.058 Uiso 1 1 calc R U . . .
C7 C 0.6976(11) 0.1384(7) 0.5286(9) 0.045(3) Uani 1 1 d . . . . .
H7 H 0.7789 0.1385 0.5235 0.054 Uiso 1 1 calc R U . . .
Br1 Br 0.26862(15) 0.13509(9) 0.32785(11) 0.0639(4) Uani 1 1 d . . . . .
C21 C 0.4548(14) 0.3777(10) 0.6141(14) 0.090(6) Uani 1 1 d . . . . .
H21A H 0.4397 0.4346 0.6257 0.135 Uiso 1 1 calc R U . . .
H21B H 0.5231 0.3741 0.5870 0.135 Uiso 1 1 calc R U . . .
H21C H 0.4758 0.3477 0.6728 0.135 Uiso 1 1 calc R U . . .
C36 C 0.221(2) 0.2795(10) 0.6604(14) 0.116(9) Uani 1 1 d . . . . .
H36A H 0.2164 0.2207 0.6674 0.174 Uiso 1 1 calc R U . . .
H36B H 0.1451 0.3045 0.6654 0.174 Uiso 1 1 calc R U . . .
H36C H 0.2915 0.3008 0.7093 0.174 Uiso 1 1 calc R U . . .
C24 C 0.7575(13) 0.3402(8) 0.5601(11) 0.058(4) Uani 1 1 d . . . . .
H24 H 0.7410 0.3031 0.6031 0.070 Uiso 1 1 calc R U . . .
C23 C 0.6138(12) 0.2598(8) 0.4186(9) 0.048(3) Uani 1 1 d . . . . .
H23A H 0.5310 0.2830 0.3893 0.058 Uiso 1 1 calc R U . . .
H23B H 0.6425 0.2348 0.3690 0.058 Uiso 1 1 calc R U . . .
C22 C 0.7034(11) 0.3290(7) 0.4648(11) 0.047(3) Uani 1 1 d . . . . .
F1 F 0.6736(10) 0.3769(6) 0.3086(8) 0.097(3) Uani 1 1 d . . . . .
O2 O 0.1246(9) -0.0297(6) 0.6622(8) 0.067(3) Uani 1 1 d . . . . .
C27 C 0.0048(14) 0.0109(10) 0.6387(12) 0.076(5) Uani 1 1 d . . . . .
H27A H 0.0157 0.0667 0.6617 0.114 Uiso 1 1 calc R U . . .
H27B H -0.0497 -0.0180 0.6677 0.114 Uiso 1 1 calc R U . . .
H27C H -0.0320 0.0112 0.5711 0.114 Uiso 1 1 calc R U . . .
C34 C 0.1411(14) 0.2848(8) 0.4751(15) 0.065(4) Uani 1 1 d . . . . .
C32 C 0.3382(13) 0.3411(8) 0.5463(11) 0.055(4) Uani 1 1 d . . . . .
C31 C 0.3026(13) 0.3550(7) 0.4391(14) 0.066(5) Uani 1 1 d . . . . .
C30 C 0.1842(15) 0.3202(8) 0.4036(11) 0.061(4) Uani 1 1 d . . . . .
C35 C 0.3741(19) 0.4101(9) 0.3892(16) 0.108(8) Uani 1 1 d . . . . .
H35A H 0.3388 0.4045 0.3218 0.162 Uiso 1 1 calc R U . . .
H35B H 0.4609 0.3939 0.4073 0.162 Uiso 1 1 calc R U . . .
H35C H 0.3678 0.4666 0.4071 0.162 Uiso 1 1 calc R U . . .
C37 C 0.0111(16) 0.2485(10) 0.4573(17) 0.099(7) Uani 1 1 d . . . . .
H37A H -0.0470 0.2916 0.4600 0.149 Uiso 1 1 calc R U . . .
H37B H 0.0123 0.2078 0.5048 0.149 Uiso 1 1 calc R U . . .
H37C H -0.0146 0.2231 0.3958 0.149 Uiso 1 1 calc R U . . .
C33 C 0.112(2) 0.3200(12) 0.2978(13) 0.119(9) Uani 1 1 d . . . . .
H33A H 0.0680 0.3713 0.2812 0.179 Uiso 1 1 calc R U . . .
H33B H 0.0535 0.2751 0.2842 0.179 Uiso 1 1 calc R U . . .
H33C H 0.1707 0.3136 0.2616 0.179 Uiso 1 1 calc R U . . .
C43 C 0.7288(14) 0.3881(8) 0.4056(12) 0.059(4) Uani 1 1 d . . . . .
C41 C 0.8394(15) 0.4088(9) 0.5938(13) 0.076(5) Uani 1 1 d . . . . .
H41 H 0.8801 0.4154 0.6582 0.091 Uiso 1 1 calc R U . . .
C40 C 0.8566(17) 0.4651(9) 0.5285(17) 0.084(6) Uani 1 1 d . . . . .
H40 H 0.9042 0.5122 0.5503 0.101 Uiso 1 1 calc R U . . .
C39 C 0.8063(16) 0.4540(9) 0.4337(15) 0.079(5) Uani 1 1 d . . . . .
H39 H 0.8240 0.4898 0.3901 0.095 Uiso 1 1 calc R U . . .
C42 C 0.2371(14) 0.2991(7) 0.5638(10) 0.049(3) Uani 1 1 d . . . . .

loop_
_atom_site_aniso_label
_atom_site_aniso_U_11
_atom_site_aniso_U_22
_atom_site_aniso_U_33
_atom_site_aniso_U_23
_atom_site_aniso_U_13
_atom_site_aniso_U_12
Ir1 0.0355(3) 0.0290(2) 0.0410(3) 0.0020(2) 0.0121(2) 0.00323(18)
C4 0.042(7) 0.026(5) 0.044(7) 0.007(5) 0.008(6) 0.003(4)
C2 0.081(10) 0.035(7) 0.056(9) 0.008(6) 0.030(8) -0.007(6)
C3 0.071(9) 0.032(6) 0.042(8) 0.004(5) 0.017(7) 0.013(6)
C5 0.057(8) 0.039(7) 0.063(9) 0.006(6) 0.031(7) -0.015(6)
C1 0.041(7) 0.048(7) 0.033(7) -0.001(5) 0.011(6) 0.001(5)
C29 0.049(7) 0.024(5) 0.043(7) 0.003(5) 0.020(6) -0.001(4)
C28 0.036(6) 0.027(5) 0.033(7) 0.001(4) 0.002(5) -0.001(4)
N1 0.035(5) 0.031(5) 0.038(6) 0.003(4) 0.012(4) 0.000(4)
N2 0.028(5) 0.042(5) 0.051(7) 0.002(5) 0.014(5) -0.008(4)
C8 0.046(8) 0.039(7) 0.053(9) 0.003(6) 0.003(6) 0.005(5)
C7 0.039(7) 0.041(7) 0.055(9) 0.000(6) 0.014(6) 0.012(5)
Br1 0.0716(10) 0.0588(8) 0.0598(10) -0.0058(7) 0.0168(8) 0.0082(7)
C21 0.067(11) 0.066(10) 0.114(16) -0.034(10) -0.009(10) 0.007(8)
C36 0.21(3) 0.074(12) 0.073(14) -0.012(10) 0.064(16) 0.034(13)
C24 0.062(9) 0.053(8) 0.070(11) -0.003(7) 0.035(8) -0.018(7)
C23 0.048(8) 0.056(8) 0.044(8) 0.009(6) 0.019(7) 0.000(6)
C22 0.043(7) 0.037(7) 0.068(10) 0.010(6) 0.026(7) 0.006(5)
F1 0.110(8) 0.106(8) 0.082(8) 0.045(6) 0.039(7) -0.004(6)
O2 0.062(6) 0.060(6) 0.089(8) 0.021(5) 0.038(6) -0.005(5)
C27 0.061(10) 0.086(11) 0.085(13) -0.001(9) 0.028(9) -0.026(9)
C34 0.046(8) 0.040(7) 0.109(14) 0.005(8) 0.022(9) 0.019(6)
C32 0.059(9) 0.045(7) 0.056(10) -0.010(7) 0.009(7) 0.007(6)
C31 0.052(9) 0.024(6) 0.133(15) 0.009(7) 0.043(9) 0.010(5)
C30 0.074(11) 0.037(7) 0.064(11) 0.014(7) 0.007(8) 0.024(7)
C35 0.143(17) 0.051(9) 0.17(2) 0.051(11) 0.112(16) 0.024(10)
C37 0.065(12) 0.053(9) 0.18(2) -0.006(12) 0.035(13) 0.002(8)
C33 0.18(2) 0.085(13) 0.063(13) 0.001(11) -0.012(14) 0.056(14)
C43 0.064(9) 0.051(8) 0.075(11) 0.018(7) 0.042(9) 0.009(7)
C41 0.078(11) 0.065(10) 0.098(14) -0.024(9) 0.046(11) -0.014(8)
C40 0.088(12) 0.036(8) 0.16(2) -0.016(10) 0.083(14) -0.013(8)
C39 0.097(14) 0.041(9) 0.117(16) 0.016(10) 0.060(13) 0.004(8)
C42 0.065(9) 0.046(7) 0.048(9) 0.001(6) 0.032(8) 0.011(6)

loop_
_atom_type_symbol
_atom_type_description
_atom_type_scat_dispersion_real
_atom_type_scat_dispersion_imag
_atom_type_scat_source
C C 0.0033 0.0016 'International Tables Vol C Tables 4.2.6.8 and 6.1.1.4'
H H 0.0000 0.0000 'International Tables Vol C Tables 4.2.6.8 and 6.1.1.4'
N N 0.0061 0.0033 'International Tables Vol C Tables 4.2.6.8 and 6.1.1.4'
O O 0.0106 0.0060 'International Tables Vol C Tables 4.2.6.8 and 6.1.1.4'
Ir Ir -1.4442 7.9887 'International Tables Vol C Tables 4.2.6.8 and 6.1.1.4'
Br Br -0.2901 2.4595 'International Tables Vol C Tables 4.2.6.8 and 6.1.1.4'
F F 0.0171 0.0103 'International Tables Vol C Tables 4.2.6.8 and 6.1.1.4'

loop_
_geom_angle_atom_site_label_1
_geom_angle_atom_site_label_2
_geom_angle_atom_site_label_3
_geom_angle
_geom_angle_site_symmetry_1
_geom_angle_site_symmetry_3
_geom_angle_publ_flag
C28 Ir1 C29 76.9(4) . . ?
C28 Ir1 C42 127.2(5) . . ?
C29 Ir1 C42 95.8(5) . . ?
C28 Ir1 C32 102.8(5) . . ?
C29 Ir1 C32 120.9(5) . . ?
C42 Ir1 C32 37.4(5) . . ?
C28 Ir1 C34 165.1(6) . . ?
C29 Ir1 C34 104.9(5) . . ?
C42 Ir1 C34 38.3(6) . . ?
C32 Ir1 C34 63.3(5) . . ?
C28 Ir1 C30 143.9(5) . . ?
C29 Ir1 C30 139.2(5) . . ?
C42 Ir1 C30 61.8(5) . . ?
C32 Ir1 C30 62.2(5) . . ?
C34 Ir1 C30 36.3(6) . . ?
C28 Ir1 C31 111.7(4) . . ?
C29 Ir1 C31 159.1(5) . . ?
C42 Ir1 C31 63.7(5) . . ?
C32 Ir1 C31 39.8(6) . . ?
C34 Ir1 C31 61.9(5) . . ?
C30 Ir1 C31 35.4(5) . . ?
C28 Ir1 Br1 88.6(3) . . ?
C29 Ir1 Br1 91.0(3) . . ?
C42 Ir1 Br1 144.2(4) . . ?
C32 Ir1 Br1 147.7(4) . . ?
C34 Ir1 Br1 106.0(5) . . ?
C30 Ir1 Br1 90.8(4) . . ?
C31 Ir1 Br1 107.9(5) . . ?
C29 C4 C3 125.3(11) . . ?
C29 C4 N1 112.7(9) . . ?
C3 C4 N1 122.0(10) . . ?
C3 C2 C5 121.9(12) . . ?
C3 C2 H2 119.1 . . ?
C5 C2 H2 119.1 . . ?
C2 C3 C4 117.0(12) . . ?
C2 C3 H3 121.5 . . ?
C4 C3 H3 121.5 . . ?
O2 C5 C1 125.2(12) . . ?
O2 C5 C2 115.8(11) . . ?
C1 C5 C2 118.9(11) . . ?
C5 C1 C29 122.5(11) . . ?
C5 C1 H1 118.8 . . ?
C29 C1 H1 118.8 . . ?
C4 C29 C1 114.3(10) . . ?
C4 C29 Ir1 117.6(8) . . ?
C1 C29 Ir1 128.1(8) . . ?
N2 C28 N1 104.4(9) . . ?
N2 C28 Ir1 137.7(8) . . ?
N1 C28 Ir1 117.5(8) . . ?
C8 N1 C28 111.3(9) . . ?
C8 N1 C4 133.4(9) . . ?
C28 N1 C4 115.2(9) . . ?
C28 N2 C7 110.3(10) . . ?
C28 N2 C23 124.9(10) . . ?
C7 N2 C23 124.5(10) . . ?
C7 C8 N1 106.3(10) . . ?
C7 C8 H8 126.8 . . ?
N1 C8 H8 126.8 . . ?
C8 C7 N2 107.6(10) . . ?
C8 C7 H7 126.2 . . ?
N2 C7 H7 126.2 . . ?
C32 C21 H21A 109.5 . . ?
C32 C21 H21B 109.5 . . ?
H21A C21 H21B 109.5 . . ?
C32 C21 H21C 109.5 . . ?
H21A C21 H21C 109.5 . . ?
H21B C21 H21C 109.5 . . ?
C42 C36 H36A 109.5 . . ?
C42 C36 H36B 109.5 . . ?
H36A C36 H36B 109.5 . . ?
C42 C36 H36C 109.5 . . ?
H36A C36 H36C 109.5 . . ?
H36B C36 H36C 109.5 . . ?
C22 C24 C41 120.1(14) . . ?
C22 C24 H24 119.9 . . ?
C41 C24 H24 119.9 . . ?
N2 C23 C22 112.6(11) . . ?
N2 C23 H23A 109.1 . . ?
C22 C23 H23A 109.1 . . ?
N2 C23 H23B 109.1 . . ?
C22 C23 H23B 109.1 . . ?
H23A C23 H23B 107.8 . . ?
C24 C22 C43 116.6(13) . . ?
C24 C22 C23 126.1(11) . . ?
C43 C22 C23 117.2(14) . . ?
C5 O2 C27 118.6(10) . . ?
O2 C27 H27A 109.5 . . ?
O2 C27 H27B 109.5 . . ?
H27A C27 H27B 109.5 . . ?
O2 C27 H27C 109.5 . . ?
H27A C27 H27C 109.5 . . ?
H27B C27 H27C 109.5 . . ?
C30 C34 C42 106.9(13) . . ?
C30 C34 C37 123.4(18) . . ?
C42 C34 C37 129.3(18) . . ?
C30 C34 Ir1 74.0(8) . . ?
C42 C34 Ir1 69.0(7) . . ?
C37 C34 Ir1 127.6(10) . . ?
C42 C32 C21 130.4(15) . . ?
C42 C32 C31 106.6(12) . . ?
C21 C32 C31 122.6(14) . . ?
C42 C32 Ir1 70.2(7) . . ?
C21 C32 Ir1 127.5(10) . . ?
C31 C32 Ir1 73.0(7) . . ?
C30 C31 C35 129.1(18) . . ?
C30 C31 C32 105.0(13) . . ?
C35 C31 C32 125.0(15) . . ?
C30 C31 Ir1 72.1(7) . . ?
C35 C31 Ir1 133.3(9) . . ?
C32 C31 Ir1 67.2(7) . . ?
C31 C30 C34 112.3(15) . . ?
C31 C30 C33 122.6(18) . . ?
C34 C30 C33 125.1(17) . . ?
C31 C30 Ir1 72.5(8) . . ?
C34 C30 Ir1 69.7(7) . . ?
C33 C30 Ir1 124.6(11) . . ?
C31 C35 H35A 109.5 . . ?
C31 C35 H35B 109.5 . . ?
H35A C35 H35B 109.5 . . ?
C31 C35 H35C 109.5 . . ?
H35A C35 H35C 109.5 . . ?
H35B C35 H35C 109.5 . . ?
C34 C37 H37A 109.5 . . ?
C34 C37 H37B 109.5 . . ?
H37A C37 H37B 109.5 . . ?
C34 C37 H37C 109.5 . . ?
H37A C37 H37C 109.5 . . ?
H37B C37 H37C 109.5 . . ?
C30 C33 H33A 109.5 . . ?
C30 C33 H33B 109.5 . . ?
H33A C33 H33B 109.5 . . ?
C30 C33 H33C 109.5 . . ?
H33A C33 H33C 109.5 . . ?
H33B C33 H33C 109.5 . . ?
C39 C43 C22 125.5(17) . . ?
C39 C43 F1 117.7(14) . . ?
C22 C43 F1 116.7(13) . . ?
C40 C41 C24 118.5(17) . . ?
C40 C41 H41 120.8 . . ?
C24 C41 H41 120.8 . . ?
C39 C40 C41 122.1(15) . . ?
C39 C40 H40 118.9 . . ?
C41 C40 H40 118.9 . . ?
C40 C39 C43 116.8(16) . . ?
C40 C39 H39 121.6 . . ?
C43 C39 H39 121.6 . . ?
C32 C42 C34 109.2(13) . . ?
C32 C42 C36 126.6(17) . . ?
C34 C42 C36 123.8(16) . . ?
C32 C42 Ir1 72.4(7) . . ?
C34 C42 Ir1 72.7(8) . . ?
C36 C42 Ir1 126.5(10) . . ?

loop_
_geom_bond_atom_site_label_1
_geom_bond_atom_site_label_2
_geom_bond_distance
_geom_bond_site_symmetry_2
_geom_bond_publ_flag
Ir1 C28 2.039(11) . ?
Ir1 C29 2.076(10) . ?
Ir1 C42 2.173(12) . ?
Ir1 C32 2.200(13) . ?
Ir1 C34 2.222(13) . ?
Ir1 C30 2.277(12) . ?
Ir1 C31 2.283(12) . ?
Ir1 Br1 2.5275(19) . ?
C4 C29 1.372(15) . ?
C4 C3 1.405(15) . ?
C4 N1 1.444(13) . ?
C2 C3 1.361(17) . ?
C2 C5 1.389(18) . ?
C2 H2 0.9300 . ?
C3 H3 0.9300 . ?
C5 O2 1.375(13) . ?
C5 C1 1.378(16) . ?
C1 C29 1.427(15) . ?
C1 H1 0.9300 . ?
C28 N2 1.362(14) . ?
C28 N1 1.374(13) . ?
N1 C8 1.369(14) . ?
N2 C7 1.382(14) . ?
N2 C23 1.492(15) . ?
C8 C7 1.359(17) . ?
C8 H8 0.9300 . ?
C7 H7 0.9300 . ?
C21 C32 1.507(19) . ?
C21 H21A 0.9600 . ?
C21 H21B 0.9600 . ?
C21 H21C 0.9600 . ?
C36 C42 1.52(2) . ?
C36 H36A 0.9600 . ?
C36 H36B 0.9600 . ?
C36 H36C 0.9600 . ?
C24 C22 1.369(19) . ?
C24 C41 1.430(18) . ?
C24 H24 0.9300 . ?
C23 C22 1.520(18) . ?
C23 H23A 0.9700 . ?
C23 H23B 0.9700 . ?
C22 C43 1.381(17) . ?
F1 C43 1.392(18) . ?
O2 C27 1.436(17) . ?
C27 H27A 0.9600 . ?
C27 H27B 0.9600 . ?
C27 H27C 0.9600 . ?
C34 C30 1.40(2) . ?
C34 C42 1.44(2) . ?
C34 C37 1.51(2) . ?
C32 C42 1.404(19) . ?
C32 C31 1.53(2) . ?
C31 C30 1.39(2) . ?
C31 C35 1.523(18) . ?
C30 C33 1.53(2) . ?
C35 H35A 0.9600 . ?
C35 H35B 0.9600 . ?
C35 H35C 0.9600 . ?
C37 H37A 0.9600 . ?
C37 H37B 0.9600 . ?
C37 H37C 0.9600 . ?
C33 H33A 0.9600 . ?
C33 H33B 0.9600 . ?
C33 H33C 0.9600 . ?
C43 C39 1.36(2) . ?
C41 C40 1.38(2) . ?
C41 H41 0.9300 . ?
C40 C39 1.36(3) . ?
C40 H40 0.9300 . ?
C39 H39 0.9300 . ?
